data_7001983
loop_
_publ_author_name
'Binobaid, Abeer'
'Iglesias, Manuel'
'Beetstra, Dirk J.'
'Kariuki, Benson'
'Dervisi, Athanasia'
'Fallis, Ian A.'
'Cavell, Kingsley J.'

_publ_section_title
;
 Expanded ring and functionalised expanded ring N-heterocyclic carbenes
 as ligands in catalysis
;
_journal_issue 35
_journal_name_full 'Dalton Transactions'
_journal_page_first 7099
_journal_paper_doi 10.1039/b909834h
_journal_year 2009
_chemical_formula_moiety 'C18 H22 N3, B F4'
_chemical_formula_sum 'C18 H22 B F4 N3'
_chemical_formula_weight 367.20
_chemical_name_systematic
;
?
;
_space_group_IT_number 14
_symmetry_cell_setting monoclinic
_symmetry_space_group_name_Hall '-P 2ybc'
_symmetry_space_group_name_H-M 'P 1 21/c 1'
_atom_sites_solution_hydrogens geom
_atom_sites_solution_primary direct
_atom_sites_solution_secondary difmap
_audit_creation_method SHELXL-97
_cell_angle_alpha 90.00
_cell_angle_beta 104.657(2)
_cell_angle_gamma 90.00
_cell_formula_units_Z 4
_cell_length_a 13.1180(2)
_cell_length_b 17.8690(6)
_cell_length_c 8.0030(4)
_cell_measurement_reflns_used 2577
_cell_measurement_temperature 150(2)
_cell_measurement_theta_max 27.48
_cell_measurement_theta_min 2.94
_cell_volume 1814.90(11)
_computing_cell_refinement DENZO/SCALEPACK
_computing_data_collection 'cOLLECT,Nonius BV, 1997-2001'
_computing_data_reduction DENZO/SCALEPACK
_computing_structure_refinement SHELXL-97
_computing_structure_solution SHELXs-97
_diffrn_ambient_temperature 150(2)
_diffrn_measured_fraction_theta_full 0.993
_diffrn_measured_fraction_theta_max 0.993
_diffrn_measurement_device_type 'Nonius KappaCCD'
_diffrn_measurement_method 'CCD scans'
_diffrn_radiation_monochromator graphite
_diffrn_radiation_source 'fine-focus sealed tube'
_diffrn_radiation_type MoK\a
_diffrn_radiation_wavelength 0.71073
_diffrn_reflns_av_R_equivalents 0.1454
_diffrn_reflns_av_sigmaI/netI 0.1022
_diffrn_reflns_limit_h_max 15
_diffrn_reflns_limit_h_min -17
_diffrn_reflns_limit_k_max 21
_diffrn_reflns_limit_k_min -23
_diffrn_reflns_limit_l_max 10
_diffrn_reflns_limit_l_min -10
_diffrn_reflns_number 14070
_diffrn_reflns_theta_full 27.48
_diffrn_reflns_theta_max 27.48
_diffrn_reflns_theta_min 2.94
_exptl_absorpt_coefficient_mu 0.108
_exptl_absorpt_correction_T_max 0.9786
_exptl_absorpt_correction_T_min 0.9682
_exptl_absorpt_correction_type empirical
_exptl_absorpt_process_details Denzo/Scalepack
_exptl_crystal_colour colourless
_exptl_crystal_density_diffrn 1.344
_exptl_crystal_density_method 'not measured'
_exptl_crystal_description block
_exptl_crystal_F_000 768
_exptl_crystal_size_max 0.30
_exptl_crystal_size_mid 0.30
_exptl_crystal_size_min 0.20
_refine_diff_density_max 0.465
_refine_diff_density_min -0.348
_refine_diff_density_rms 0.066
_refine_ls_extinction_coef 0.018(4)
_refine_ls_extinction_expression Fc^*^=kFc[1+0.001xFc^2^\l^3^/sin(2\q)]^-1/4^
_refine_ls_extinction_method SHELXL
_refine_ls_goodness_of_fit_ref 1.038
_refine_ls_hydrogen_treatment constr
_refine_ls_matrix_type full
_refine_ls_number_parameters 239
_refine_ls_number_reflns 4124
_refine_ls_number_restraints 0
_refine_ls_restrained_S_all 1.038
_refine_ls_R_factor_all 0.1176
_refine_ls_R_factor_gt 0.0732
_refine_ls_shift/su_max 0.000
_refine_ls_shift/su_mean 0.000
_refine_ls_structure_factor_coef Fsqd
_refine_ls_weighting_details 'calc w=1/[\s^2^(Fo^2^)+(0.0853P)^2^+0.9222P] where P=(Fo^2^+2Fc^2^)/3'
_refine_ls_weighting_scheme calc
_refine_ls_wR_factor_gt 0.1866
_refine_ls_wR_factor_ref 0.2152
_reflns_number_gt 2577
_reflns_number_total 4124
_reflns_threshold_expression >2sigma(I)
_cod_data_source_file b909834h.txt
_cod_data_source_block kjc0715
_cod_depositor_comments
;
The following automatic conversions were performed:
'_symmetry_cell_setting' value 'Monoclinic' changed to 'monoclinic'
according to '/home/saulius/struct/CIF-dictionaries/cif_core.dic'
dictionary named 'cif_core.dic' version 2.4.1 from 2010-06-29.

Automatic conversion script
Id: cif_fix_enum 1527 2010-12-29 10:47:43Z saulius 
;
_cod_original_sg_symbol_H-M P21/c
_cod_database_code 7001983

loop_
_symmetry_equiv_pos_as_xyz
'x, y, z'
'-x, y+1/2, -z+1/2'
'-x, -y, -z'
'x, -y-1/2, z-1/2'

loop_
_atom_site_label
_atom_site_type_symbol
_atom_site_fract_x
_atom_site_fract_y
_atom_site_fract_z
_atom_site_U_iso_or_equiv
_atom_site_adp_type
_atom_site_occupancy
_atom_site_symmetry_multiplicity
_atom_site_calc_flag
_atom_site_refinement_flags
_atom_site_disorder_assembly
_atom_site_disorder_group
C1 C 0.27774(18) 0.17086(14) 0.3260(3) 0.0323(6) Uani 1 1 d . . .
H1 H 0.3041 0.2191 0.3637 0.039 Uiso 1 1 calc R . .
C2 C 0.1336(2) 0.09322(15) 0.1664(4) 0.0405(7) Uani 1 1 d . . .
H2A H 0.1414 0.0834 0.0485 0.049 Uiso 1 1 calc R . .
H2B H 0.0574 0.0936 0.1617 0.049 Uiso 1 1 calc R . .
C3 C 0.1879(2) 0.03219(15) 0.2873(4) 0.0453(7) Uani 1 1 d . . .
H3A H 0.1637 -0.0172 0.2366 0.054 Uiso 1 1 calc R . .
H3B H 0.1681 0.0365 0.3984 0.054 Uiso 1 1 calc R . .
C4 C 0.3067(2) 0.03694(14) 0.3203(4) 0.0411(7) Uani 1 1 d . . .
H4A H 0.3405 0.0008 0.4114 0.049 Uiso 1 1 calc R . .
H4B H 0.3281 0.0244 0.2137 0.049 Uiso 1 1 calc R . .
C5 C 0.12454(18) 0.23497(14) 0.1683(3) 0.0316(6) Uani 1 1 d . . .
C6 C 0.02770(19) 0.23393(17) 0.0491(3) 0.0405(7) Uani 1 1 d . . .
H6 H -0.0052 0.1882 0.0050 0.049 Uiso 1 1 calc R . .
C7 C -0.01951(19) 0.30225(17) -0.0033(4) 0.0435(7) Uani 1 1 d . . .
H7 H -0.0856 0.3040 -0.0864 0.052 Uiso 1 1 calc R . .
C8 C 0.0292(2) 0.36739(17) 0.0649(4) 0.0430(7) Uani 1 1 d . . .
H8 H -0.0027 0.4147 0.0319 0.052 Uiso 1 1 calc R . .
C9 C 0.1259(2) 0.36209(15) 0.1828(4) 0.0423(7) Uani 1 1 d . . .
H9 H 0.1602 0.4071 0.2289 0.051 Uiso 1 1 calc R . .
C10 C 0.44995(18) 0.12869(14) 0.4639(3) 0.0322(6) Uani 1 1 d . . .
C11 C 0.48445(18) 0.11475(14) 0.6406(3) 0.0330(6) Uani 1 1 d . . .
C12 C 0.58870(18) 0.13253(14) 0.7212(3) 0.0339(6) Uani 1 1 d . . .
H12 H 0.6139 0.1248 0.8420 0.041 Uiso 1 1 calc R . .
C13 C 0.65649(19) 0.16117(14) 0.6300(3) 0.0352(6) Uani 1 1 d . . .
C14 C 0.6190(2) 0.17283(15) 0.4541(4) 0.0411(7) Uani 1 1 d . . .
H14 H 0.6655 0.1921 0.3910 0.049 Uiso 1 1 calc R . .
C15 C 0.5158(2) 0.15722(15) 0.3674(3) 0.0385(6) Uani 1 1 d . . .
C16 C 0.4126(2) 0.08311(19) 0.7426(4) 0.0480(8) Uani 1 1 d . . .
H16A H 0.3625 0.1217 0.7574 0.072 Uiso 1 1 calc R . .
H16B H 0.4546 0.0668 0.8561 0.072 Uiso 1 1 calc R . .
H16C H 0.3740 0.0403 0.6806 0.072 Uiso 1 1 calc R . .
C17 C 0.7694(2) 0.17968(17) 0.7191(4) 0.0468(7) Uani 1 1 d . . .
H17A H 0.7807 0.1733 0.8441 0.070 Uiso 1 1 calc R . .
H17B H 0.7843 0.2316 0.6938 0.070 Uiso 1 1 calc R . .
H17C H 0.8166 0.1461 0.6772 0.070 Uiso 1 1 calc R . .
C18 C 0.4777(3) 0.1712(2) 0.1750(4) 0.0615(9) Uani 1 1 d . . .
H18A H 0.4301 0.1308 0.1214 0.092 Uiso 1 1 calc R . .
H18B H 0.5383 0.1727 0.1242 0.092 Uiso 1 1 calc R . .
H18C H 0.4402 0.2191 0.1549 0.092 Uiso 1 1 calc R . .
N1 N 0.18007(15) 0.16661(12) 0.2269(3) 0.0327(5) Uani 1 1 d . . .
N2 N 0.34040(16) 0.11383(12) 0.3757(3) 0.0338(5) Uani 1 1 d . . .
N3 N 0.17409(16) 0.29709(12) 0.2360(3) 0.0372(5) Uani 1 1 d . . .
F1 F 0.10984(17) -0.05505(19) 0.8780(4) 0.1209(11) Uani 1 1 d . . .
F2 F 0.18493(16) -0.04619(11) 0.6554(2) 0.0689(6) Uani 1 1 d . . .
F3 F 0.27251(14) -0.01552(11) 0.9262(2) 0.0608(6) Uani 1 1 d . . .
F4 F 0.2336(2) -0.13549(12) 0.8519(3) 0.1015(9) Uani 1 1 d . . .
B1 B 0.1999(2) -0.06318(17) 0.8270(4) 0.0356(7) Uani 1 1 d . . .

loop_
_atom_site_aniso_label
_atom_site_aniso_U_11
_atom_site_aniso_U_22
_atom_site_aniso_U_33
_atom_site_aniso_U_23
_atom_site_aniso_U_13
_atom_site_aniso_U_12
C1 0.0347(13) 0.0274(13) 0.0322(13) 0.0002(11) 0.0039(10) -0.0023(10)
C2 0.0440(14) 0.0324(15) 0.0414(16) -0.0054(12) 0.0039(12) -0.0135(12)
C3 0.0583(17) 0.0291(15) 0.0453(17) -0.0033(12) 0.0070(13) -0.0138(12)
C4 0.0552(16) 0.0236(13) 0.0401(15) -0.0041(11) 0.0039(12) -0.0023(12)
C5 0.0292(12) 0.0343(14) 0.0306(13) -0.0002(11) 0.0063(10) -0.0023(10)
C6 0.0316(13) 0.0450(17) 0.0418(16) -0.0054(13) 0.0039(11) -0.0047(11)
C7 0.0278(12) 0.0555(19) 0.0440(16) 0.0014(14) 0.0031(11) 0.0055(12)
C8 0.0349(14) 0.0436(17) 0.0507(17) 0.0064(13) 0.0109(12) 0.0077(12)
C9 0.0365(14) 0.0311(15) 0.0574(18) 0.0025(13) 0.0084(13) -0.0001(11)
C10 0.0357(13) 0.0246(13) 0.0339(14) -0.0023(11) 0.0045(10) 0.0022(10)
C11 0.0337(13) 0.0307(14) 0.0353(14) 0.0023(11) 0.0100(10) 0.0069(10)
C12 0.0331(13) 0.0335(14) 0.0338(14) 0.0036(11) 0.0060(10) 0.0070(11)
C13 0.0337(13) 0.0269(13) 0.0460(16) 0.0022(11) 0.0118(11) 0.0070(10)
C14 0.0443(15) 0.0367(15) 0.0459(17) 0.0053(13) 0.0179(13) -0.0013(12)
C15 0.0494(15) 0.0327(14) 0.0333(14) 0.0011(11) 0.0104(12) -0.0018(12)
C16 0.0416(15) 0.066(2) 0.0361(15) 0.0043(14) 0.0098(12) -0.0067(14)
C17 0.0340(13) 0.0433(17) 0.0623(19) 0.0123(14) 0.0107(13) 0.0032(12)
C18 0.079(2) 0.067(2) 0.0367(17) 0.0059(16) 0.0107(16) -0.0197(18)
N1 0.0343(11) 0.0289(12) 0.0317(12) -0.0031(9) 0.0027(9) -0.0053(9)
N2 0.0375(11) 0.0266(11) 0.0329(12) -0.0029(9) 0.0012(9) -0.0018(9)
N3 0.0338(11) 0.0306(12) 0.0438(13) 0.0013(10) 0.0033(9) -0.0008(9)
F1 0.0551(13) 0.170(3) 0.150(2) -0.056(2) 0.0472(14) -0.0314(15)
F2 0.0969(15) 0.0563(12) 0.0394(10) 0.0060(9) -0.0089(10) -0.0191(10)
F3 0.0671(12) 0.0682(13) 0.0421(10) -0.0068(9) 0.0044(8) -0.0285(10)
F4 0.193(3) 0.0394(12) 0.0621(14) 0.0042(10) 0.0141(15) 0.0227(14)
B1 0.0427(16) 0.0270(15) 0.0351(16) 0.0003(12) 0.0059(13) -0.0065(12)

loop_
_atom_type_symbol
_atom_type_description
_atom_type_scat_dispersion_real
_atom_type_scat_dispersion_imag
_atom_type_scat_source
B B 0.0013 0.0007 'International Tables Vol C Tables 4.2.6.8 and 6.1.1.4'
H H 0.0000 0.0000 'International Tables Vol C Tables 4.2.6.8 and 6.1.1.4'
C C 0.0033 0.0016 'International Tables Vol C Tables 4.2.6.8 and 6.1.1.4'
N N 0.0061 0.0033 'International Tables Vol C Tables 4.2.6.8 and 6.1.1.4'
F F 0.0171 0.0103 'International Tables Vol C Tables 4.2.6.8 and 6.1.1.4'

loop_
_geom_angle_atom_site_label_1
_geom_angle_atom_site_label_2
_geom_angle_atom_site_label_3
_geom_angle
_geom_angle_site_symmetry_1
_geom_angle_site_symmetry_3
_geom_angle_publ_flag
N2 C1 N1 125.1(2) . . ?
N1 C2 C3 110.0(2) . . ?
C2 C3 C4 111.6(2) . . ?
N2 C4 C3 108.7(2) . . ?
N3 C5 C6 124.1(2) . . ?
N3 C5 N1 114.9(2) . . ?
C6 C5 N1 121.0(2) . . ?
C5 C6 C7 117.4(3) . . ?
C8 C7 C6 120.0(2) . . ?
C7 C8 C9 117.9(3) . . ?
N3 C9 C8 123.7(3) . . ?
C15 C10 C11 122.7(2) . . ?
C15 C10 N2 118.2(2) . . ?
C11 C10 N2 119.1(2) . . ?
C12 C11 C10 117.2(2) . . ?
C12 C11 C16 120.7(2) . . ?
C10 C11 C16 122.0(2) . . ?
C13 C12 C11 121.8(2) . . ?
C12 C13 C14 118.8(2) . . ?
C12 C13 C17 121.1(2) . . ?
C14 C13 C17 120.1(2) . . ?
C13 C14 C15 122.0(2) . . ?
C14 C15 C10 117.4(2) . . ?
C14 C15 C18 120.3(2) . . ?
C10 C15 C18 122.2(2) . . ?
C1 N1 C5 118.6(2) . . ?
C1 N1 C2 120.2(2) . . ?
C5 N1 C2 120.96(19) . . ?
C1 N2 C10 118.2(2) . . ?
C1 N2 C4 121.1(2) . . ?
C10 N2 C4 119.94(19) . . ?
C5 N3 C9 116.8(2) . . ?
F1 B1 F4 109.5(3) . . ?
F1 B1 F3 106.9(3) . . ?
F4 B1 F3 110.6(3) . . ?
F1 B1 F2 111.3(3) . . ?
F4 B1 F2 108.4(2) . . ?
F3 B1 F2 110.2(2) . . ?

loop_
_geom_bond_atom_site_label_1
_geom_bond_atom_site_label_2
_geom_bond_distance
_geom_bond_site_symmetry_2
_geom_bond_publ_flag
C1 N2 1.307(3) . ?
C1 N1 1.327(3) . ?
C2 N1 1.475(3) . ?
C2 C3 1.512(4) . ?
C3 C4 1.515(4) . ?
C4 N2 1.477(3) . ?
C5 N3 1.330(3) . ?
C5 C6 1.382(3) . ?
C5 N1 1.439(3) . ?
C6 C7 1.385(4) . ?
C7 C8 1.373(4) . ?
C8 C9 1.379(4) . ?
C9 N3 1.339(3) . ?
C10 C15 1.392(4) . ?
C10 C11 1.394(4) . ?
C10 N2 1.456(3) . ?
C11 C12 1.393(3) . ?
C11 C16 1.504(4) . ?
C12 C13 1.383(4) . ?
C13 C14 1.384(4) . ?
C13 C17 1.509(4) . ?
C14 C15 1.385(4) . ?
C15 C18 1.514(4) . ?
F1 B1 1.352(4) . ?
F2 B1 1.371(3) . ?
F3 B1 1.371(3) . ?
F4 B1 1.364(4) . ?
